data_2101877
loop_
_publ_author_name
'Brock, C. P.'
'Fu, Y.'

_publ_section_title
;
 Pentachlorotoluene: Rotational and Compositional Disorder
;
_journal_issue 4
_journal_name_full 'Acta Crystallographica Section B'
_journal_page_first 613
_journal_page_last 619
_journal_paper_doi 10.1107/S0108768197004102
_journal_volume 53
_journal_year 1997
_chemical_formula_moiety 'C7 H3 Cl5'
_chemical_formula_sum 'C7 H3 Cl5'
_chemical_formula_weight 264.4
_chemical_melting_point 497
_chemical_name_systematic
;
Pentachlorotoluene
;
_space_group_IT_number 14
_symmetry_cell_setting monoclinic
_symmetry_space_group_name_Hall '-P 2yn'
_symmetry_space_group_name_H-M 'P 1 21/n 1'
_cell_angle_alpha 90.
_cell_angle_beta 91.78(3)
_cell_angle_gamma 90.
_cell_formula_units_Z 2
_cell_length_a 8.102(2)
_cell_length_b 3.8570(10)
_cell_length_c 14.913(3)
_cell_measurement_reflns_used 22
_cell_measurement_temperature 294.0(10)
_cell_measurement_theta_max 13.2
_cell_measurement_theta_min 11.4
_cell_volume 465.80(19)
_computing_cell_refinement 'CAD4-VAX (ENRAF-Nonius, 1988)'
_computing_data_collection 'CAD4-VAX (ENRAF-Nonius, 1988)'
_computing_structure_refinement 'SHELXL-93 (Sheldrick, 1993)'
_computing_structure_solution 'SHELXTL PC (Sheldrick, 1990)'
_diffrn_ambient_temperature 294.0(10)
_diffrn_measurement_device 'ENRAF-Nonius CAD4-VAX diffractometer'
_diffrn_measurement_method '\w/2\q scans'
_diffrn_radiation_monochromator graphite
_diffrn_radiation_type 'Mo K\a'
_diffrn_radiation_wavelength 0.71073
_diffrn_reflns_av_R_equivalents 0.0000
_diffrn_reflns_av_sigmaI/netI 0.0312
_diffrn_reflns_limit_h_max 10
_diffrn_reflns_limit_h_min 0
_diffrn_reflns_limit_k_max 5
_diffrn_reflns_limit_k_min 0
_diffrn_reflns_limit_l_max 19
_diffrn_reflns_limit_l_min -19
_diffrn_reflns_number 1059
_diffrn_reflns_theta_max 27.47
_diffrn_reflns_theta_min 2.73
_diffrn_standards_decay_% <0.5
_diffrn_standards_interval_time 90
_diffrn_standards_number 3
_exptl_absorpt_coefficient_mu 1.50
_exptl_absorpt_correction_T_max 0.80
_exptl_absorpt_correction_T_min 0.46
_exptl_absorpt_correction_type 'based on 10 \y scans (CAMEL; Flack, 1977)'
_exptl_absorpt_process_details 'based on 10 psi scans (Flack, 1977)'
_exptl_crystal_colour colorless
_exptl_crystal_density_diffrn 1.89
_exptl_crystal_density_meas ?
_exptl_crystal_description
;
Needles.
;
_exptl_crystal_F_000 260
_exptl_crystal_size_max 0.45
_exptl_crystal_size_mid 0.20
_exptl_crystal_size_min 0.15
_refine_diff_density_max 0.40
_refine_diff_density_min -0.35
_refine_ls_extinction_method none
_refine_ls_goodness_of_fit_all 1.127
_refine_ls_goodness_of_fit_obs 1.208
_refine_ls_hydrogen_treatment 'H atoms omitted'
_refine_ls_matrix_type full
_refine_ls_number_parameters 58
_refine_ls_number_reflns 1059
_refine_ls_number_restraints 1
_refine_ls_restrained_S_all 1.127
_refine_ls_restrained_S_obs 1.207
_refine_ls_R_factor_all 0.0757
_refine_ls_R_factor_obs 0.0387
_refine_ls_shift/esd_max 0.002
_refine_ls_shift/esd_mean 0.000
_refine_ls_structure_factor_coef Fsqd
_refine_ls_weighting_details 'w=1/[\s^2^(Fo^2^)+(0.0810P)^2^+0.0120P] where P=(Fo^2^+2Fc^2^)/3'
_refine_ls_weighting_scheme calc
_refine_ls_wR_factor_all 0.1268
_refine_ls_wR_factor_obs 0.1158
_reflns_number_observed 785
_reflns_number_total 1059
_reflns_observed_criterion >2sigma(I)
_cod_data_source_file cr0519.cif
_cod_data_source_block PCTxtl2
_cod_depositor_comments
;
The following automatic conversions were performed:

'_refine_ls_weighting_scheme' value 'calc
w=1/[\s^2^(Fo^2^)+(0.0810P)^2^+0.0120P] where P=(Fo^2^+2Fc^2^)/3' was
changed to 'calc'. New tag '_refine_ls_weighting_details' was
created. The value of the new tag was set to
'w=1/[\s^2^(Fo^2^)+(0.0810P)^2^+0.0120P] where P=(Fo^2^+2Fc^2^)/3'.

Automatic conversion script
Id: cif_fix_values 3143 2015-03-26 13:38:13Z robertas 
;
_cod_original_cell_volume 465.8(2)
_cod_database_code 2101877

loop_
_symmetry_equiv_pos_as_xyz
'x, y, z'
'-x+1/2, y+1/2, -z+1/2'
'-x, -y, -z'
'x-1/2, -y-1/2, z-1/2'

loop_
_atom_site_aniso_label
_atom_site_aniso_U_11
_atom_site_aniso_U_22
_atom_site_aniso_U_33
_atom_site_aniso_U_12
_atom_site_aniso_U_13
_atom_site_aniso_U_23
C1 0.0339(9) 0.0401(12) 0.0500(12) 0.0032(9) 0.0042(8) 0.0043(10)
C2 0.0440(11) 0.0468(13) 0.0378(10) 0.0072(10) 0.0032(8) 0.0027(9)
C3 0.0376(10) 0.0402(12) 0.0459(11) 0.0033(10) -0.0063(9) -0.0013(10)
Cl1 0.0391(5) 0.0810(7) 0.0691(6) -0.0076(3) 0.0096(3) 0.0138(4)
C4 0.0391(5) 0.0810(7) 0.0691(6) -0.0076(3) 0.0096(3) 0.0138(4)
Cl2 0.0649(6) 0.1004(9) 0.0390(5) 0.0054(5) 0.0083(3) -0.0023(4)
C5 0.0649(6) 0.1004(9) 0.0390(5) 0.0054(5) 0.0083(3) -0.0023(4)
Cl3 0.0515(5) 0.0709(6) 0.0617(5) -0.0057(4) -0.0160(3) -0.0088(4)
C6 0.0515(5) 0.0709(6) 0.0617(5) -0.0057(4) -0.0160(3) -0.0088(4)

loop_
_atom_site_label
_atom_site_fract_x
_atom_site_fract_y
_atom_site_fract_z
_atom_site_U_iso_or_equiv
_atom_site_thermal_displace_type
_atom_site_calc_flag
_atom_site_refinement_flags
_atom_site_occupancy
_atom_site_type_symbol
C1 -0.1512(3) -0.1095(7) 0.0313(2) 0.0412(5) Uani d . 1 C
C2 -0.0307(3) 0.0171(6) 0.0915(2) 0.0428(5) Uani d . 1 C
C3 0.1209(3) 0.1279(6) 0.0594(2) 0.0414(5) Uani d . 1 C
Cl1 -0.33724(9) -0.2508(3) 0.07000(6) 0.0629(4) Uani d P 0.843(4) Cl
C4 -0.31187(9) -0.2315(3) 0.06472(6) 0.0629(4) Uani d PR 0.157(4) C
Cl2 -0.06952(10) 0.0432(3) 0.20358(5) 0.0679(4) Uani d P 0.801(4) Cl
C5 -0.06423(10) 0.0396(3) 0.18831(5) 0.0679(4) Uani d PR 0.199(4) C
Cl3 0.26904(10) 0.2849(2) 0.13366(6) 0.0618(4) Uani d P 0.856(4) Cl
C6 0.24882(10) 0.2635(2) 0.12353(6) 0.0618(4) Uani d PR 0.144(4) C

loop_
_atom_type_symbol
_atom_type_description
_atom_type_scat_dispersion_real
_atom_type_scat_dispersion_imag
_atom_type_scat_source
C C 0.0033 0.0016 'International Tables Vol C Tables 4.2.6.8 and 6.1.1.4'
H H 0.0000 0.0000 'International Tables Vol C Tables 4.2.6.8 and 6.1.1.4'
Cl Cl 0.1484 0.1585 'International Tables Vol C Tables 4.2.6.8 and 6.1.1.4'

loop_
_geom_angle_atom_site_label_1
_geom_angle_atom_site_label_2
_geom_angle_atom_site_label_3
_geom_angle_site_symmetry_1
_geom_angle
_geom_angle_publ_flag
C3 C1 C2 3 120.3(2) no
C1 C2 C3 . 119.5(2) no
C1 C3 C2 3 120.2(2) no
C2 C1 Cl1 . 119.9(2) no
C3 C1 Cl1 3 119.7(2) no
C1 C2 Cl2 . 120.2(2) no
C3 C2 Cl2 . 120.4(2) no
C2 C3 Cl3 . 119.4(2) no
C1 C3 Cl3 3 120.4(2) no
C3 C1 C4 3 119.7(2) no
C2 C1 C4 . 119.9(2) no
C1 C2 C5 . 120.2(2) no
C3 C2 C5 . 120.4(2) no
C1 C3 C6 3 120.4(2) no
C2 C3 C6 . 119.4(2) no
C4 C1 Cl1 . 0.00(9) no
C5 C2 Cl2 . 0.00(11) no
C6 C3 Cl3 . 0.00(8) no

loop_
_geom_bond_atom_site_label_1
_geom_bond_atom_site_label_2
_geom_bond_site_symmetry_2
_geom_bond_distance
_geom_bond_publ_flag
C1 C2 . 1.394(3) yes
C2 C3 . 1.399(3) yes
C3 C1 3 1.384(3) yes
Cl1 C1 . 1.719(2) yes
Cl2 C2 . 1.714(2) yes
Cl3 C3 . 1.718(2) yes
C4 C1 . 1.485(2) yes
C5 C2 . 1.480(2) yes
C6 C3 . 1.484(2) yes
